data_7717785
loop_
_publ_author_name
'Holzhauer, Laura'
'Shekhovtsev, Vitalii'
'Bruschi, Cecilia'
'Gunther, Mathis'
'Fuhr, Olaf'
'Hodapp, Patrick PH'
'Bizzarri, Claudia'
'Wenzel, Wolfgang'
'Jung, Nicole'
'Braese, Stefan'

_publ_section_title
;
 Identification of novel triazolylquinoxaline-based metal complexes
 supported by experimental and virtual screenings
;
_journal_name_full 'Dalton Transactions'
_journal_paper_doi 10.1039/D4DT02068E
_journal_year 2025
_chemical_formula_moiety 'C14 H15 Au Br3 N5'
_chemical_formula_sum 'C14 H15 Au Br3 N5'
_chemical_formula_weight 690.01
_space_group_crystal_system monoclinic
_space_group_IT_number 14
_space_group_name_Hall '-P 2ybc'
_space_group_name_H-M_alt 'P 1 21/c 1'
_atom_sites_solution_hydrogens geom
_atom_sites_solution_primary dual
_audit_creation_date 2021-10-13
_audit_creation_method
;
Olex2 1.2
(compiled 2017.08.10 svn.r3458 for OlexSys, GUI svn.r5381)
;
_audit_update_record
;
2024-02-28 deposited with the CCDC.	2024-12-10 downloaded from the CCDC.
;
_cell_angle_alpha 90
_cell_angle_beta 92.161(3)
_cell_angle_gamma 90
_cell_formula_units_Z 4
_cell_length_a 8.3127(3)
_cell_length_b 13.6658(6)
_cell_length_c 15.9117(4)
_cell_measurement_reflns_used 37644
_cell_measurement_temperature 150
_cell_measurement_theta_max 64.59
_cell_measurement_theta_min 2.81
_cell_volume 1806.28(11)
_computing_cell_refinement
;
X-Area Recipe 1.36.0.0 (STOE, 2020)
;
_computing_data_collection
;
X-Area Pilatus3_SV 1.31.170.0 (STOE, 2020)
;
_computing_data_reduction
;
X-Area Integrate 1.78.3.0 (STOE, 2020)
X-Area LANA 1.83.8.0 (STOE, 2020)
;
_computing_molecular_graphics 'Olex2 (Dolomanov et al., 2009)'
_computing_publication_material 'Olex2 (Dolomanov et al., 2009)'
_computing_structure_refinement 'ShelXL (Sheldrick, 2015)'
_computing_structure_solution 'ShelXT (Sheldrick, 2015)'
_diffrn_ambient_temperature 150
_diffrn_detector 'Eiger R 4M'
_diffrn_detector_area_resol_mean 13.33
_diffrn_detector_type DECTRIS
_diffrn_measured_fraction_theta_full 0.993
_diffrn_measured_fraction_theta_max 0.989
_diffrn_measurement_details
;
 1450 frames, detector distance = 80 mm
;
_diffrn_measurement_device 'Eulerian 4-circle diffractometer'
_diffrn_measurement_device_type 'Stoe StadiVari'
_diffrn_measurement_method 'rotation method, \w scans'
_diffrn_radiation_collimation '1.2 0.6 mm diameter'
_diffrn_radiation_monochromator 'Graded multilayer mirror'
_diffrn_radiation_polarisn_norm 0
_diffrn_radiation_probe x-ray
_diffrn_radiation_type GaK\a
_diffrn_radiation_wavelength 1.34143
_diffrn_reflns_av_R_equivalents 0.0155
_diffrn_reflns_av_unetI/netI 0.0097
_diffrn_reflns_Laue_measured_fraction_full 0.993
_diffrn_reflns_Laue_measured_fraction_max 0.989
_diffrn_reflns_limit_h_max 10
_diffrn_reflns_limit_h_min -7
_diffrn_reflns_limit_k_max 18
_diffrn_reflns_limit_k_min -17
_diffrn_reflns_limit_l_max 16
_diffrn_reflns_limit_l_min -20
_diffrn_reflns_number 17876
_diffrn_reflns_point_group_measured_fraction_full 0.993
_diffrn_reflns_point_group_measured_fraction_max 0.989
_diffrn_reflns_theta_full 53.597
_diffrn_reflns_theta_max 62.575
_diffrn_reflns_theta_min 3.711
_diffrn_source 'Metaljet D2'
_diffrn_source_current 2.860
_diffrn_source_power 0.200
_diffrn_source_target Ga
_diffrn_source_type 'Metaljet D2'
_diffrn_source_voltage 70
_exptl_absorpt_coefficient_mu 16.288
_exptl_absorpt_correction_T_max 0.0559
_exptl_absorpt_correction_T_min 0.0191
_exptl_absorpt_correction_type multi-scan
_exptl_absorpt_process_details
;
STOE LANA, absorption correction by scaling of reflection intensities.
J. Koziskova, F. Hahn, J. Richter, J. Kozisek, "Comparison of different
absorption corrections on the model structure of tetrakis(\m~2~-acetato)-
diaqua-di-copper(II)", Acta Chimica Slovaca, vol. 9, no. 2, 2016, pp. 136 - 140.
;
_exptl_crystal_colour red
_exptl_crystal_colour_primary red
_exptl_crystal_density_diffrn 2.537
_exptl_crystal_density_method 'not measured'
_exptl_crystal_description block
_exptl_crystal_F_000 1272
_exptl_crystal_size_max 0.18
_exptl_crystal_size_mid 0.16
_exptl_crystal_size_min 0.14
_refine_diff_density_max 0.727
_refine_diff_density_min -1.006
_refine_diff_density_rms 0.111
_refine_ls_extinction_method none
_refine_ls_goodness_of_fit_ref 1.172
_refine_ls_hydrogen_treatment constr
_refine_ls_matrix_type full
_refine_ls_number_parameters 209
_refine_ls_number_reflns 4327
_refine_ls_number_restraints 0
_refine_ls_restrained_S_all 1.172
_refine_ls_R_factor_all 0.0210
_refine_ls_R_factor_gt 0.0206
_refine_ls_shift/su_max 0.001
_refine_ls_shift/su_mean 0.000
_refine_ls_structure_factor_coef Fsqd
_refine_ls_weighting_details 'w=1/[\s^2^(Fo^2^)+(0.0186P)^2^+4.9639P] where P=(Fo^2^+2Fc^2^)/3'
_refine_ls_weighting_scheme calc
_refine_ls_wR_factor_gt 0.0487
_refine_ls_wR_factor_ref 0.0489
_reflns_Friedel_coverage 0.000
_reflns_number_gt 4267
_reflns_number_total 4327
_reflns_threshold_expression 'I > 2\s(I)'
_cod_data_source_file d4dt02068e3.cif
_cod_data_source_block gm-r12
_cod_database_code 7717785
_shelx_shelxl_version_number 2018/3
_shelx_space_group_comment
;
The symmetry employed for this shelxl refinement is uniquely defined
by the following loop, which should always be used as a source of
symmetry information in preference to the above space-group names.
They are only intended as comments.
;
_olex2_refinement_description
;
1. Fixed Uiso
 At 1.2 times of:
  All C(H) groups, All C(H,H) groups
 At 1.5 times of:
  All C(H,H,H) groups
2.a Secondary CH2 refined with riding coordinates:
 C11(H11A,H11B), C12(H12A,H12B), C13(H13A,H13B)
2.b Aromatic/amide H refined with riding coordinates:
 C2(H2), C3(H3), C4(H4), C5(H5), C7(H7), C9(H9)
2.c Idealised Me refined as rotating group:
 C14(H14A,H14B,H14C)
;
_olex2_submission_special_instructions 'No special instructions were received'

loop_
_space_group_symop_operation_xyz
'x, y, z'
'-x, y+1/2, -z+1/2'
'-x, -y, -z'
'x, -y-1/2, z-1/2'

loop_
_atom_site_label
_atom_site_type_symbol
_atom_site_fract_x
_atom_site_fract_y
_atom_site_fract_z
_atom_site_U_iso_or_equiv
_atom_site_adp_type
_atom_site_occupancy
_atom_site_site_symmetry_order
_atom_site_calc_flag
_atom_site_refinement_flags_posn
_atom_site_refinement_flags_adp
_atom_site_refinement_flags_occupancy
_atom_site_disorder_assembly
_atom_site_disorder_group
Au1 Au 0.64447(2) 0.37906(2) 0.22772(2) 0.01751(4) Uani 1 1 d . . . . .
Br1 Br 0.75533(4) 0.53991(2) 0.20198(2) 0.02689(8) Uani 1 1 d . . . . .
Br2 Br 0.87833(4) 0.30106(3) 0.17669(2) 0.02593(8) Uani 1 1 d . . . . .
Br3 Br 0.52001(4) 0.22141(2) 0.24774(3) 0.03059(8) Uani 1 1 d . . . . .
N1 N 0.0399(3) 0.57267(19) 0.39539(16) 0.0196(5) Uani 1 1 d . . . . .
N2 N 0.2197(4) 0.6277(2) 0.54214(19) 0.0288(6) Uani 1 1 d . . . . .
N3 N 0.2639(3) 0.51032(18) 0.33660(16) 0.0179(5) Uani 1 1 d . . . . .
N4 N 0.4163(3) 0.47857(19) 0.33953(17) 0.0204(5) Uani 1 1 d . . . . .
N5 N 0.4363(3) 0.44333(18) 0.26345(16) 0.0189(5) Uani 1 1 d . . . . .
C1 C -0.0316(4) 0.6208(2) 0.4596(2) 0.0209(6) Uani 1 1 d . . . . .
C2 C -0.1975(4) 0.6429(3) 0.4511(2) 0.0281(7) Uani 1 1 d . . . . .
H2 H -0.258215 0.624827 0.401693 0.034 Uiso 1 1 calc R . . . .
C3 C -0.2694(5) 0.6909(3) 0.5156(3) 0.0346(8) Uani 1 1 d . . . . .
H3 H -0.380670 0.706695 0.510451 0.042 Uiso 1 1 calc R . . . .
C4 C -0.1809(5) 0.7169(3) 0.5891(3) 0.0363(9) Uani 1 1 d . . . . .
H4 H -0.233346 0.749539 0.633099 0.044 Uiso 1 1 calc R . . . .
C5 C -0.0208(5) 0.6962(3) 0.5983(2) 0.0333(8) Uani 1 1 d . . . . .
H5 H 0.037464 0.714304 0.648363 0.040 Uiso 1 1 calc R . . . .
C6 C 0.0583(4) 0.6478(2) 0.5330(2) 0.0254(6) Uani 1 1 d . . . . .
C7 C 0.2870(4) 0.5834(2) 0.4787(2) 0.0259(6) Uani 1 1 d . . . . .
H7 H 0.398980 0.569452 0.481612 0.031 Uiso 1 1 calc R . . . .
C8 C 0.1935(4) 0.5568(2) 0.40682(19) 0.0184(5) Uani 1 1 d . . . . .
C9 C 0.1887(4) 0.4953(2) 0.2608(2) 0.0206(6) Uani 1 1 d . . . . .
H9 H 0.080832 0.511515 0.244560 0.025 Uiso 1 1 calc R . . . .
C10 C 0.3012(4) 0.4516(2) 0.21270(19) 0.0200(6) Uani 1 1 d . . . . .
C11 C 0.2913(4) 0.4185(3) 0.1237(2) 0.0257(6) Uani 1 1 d . . . . .
H11A H 0.259280 0.348769 0.121889 0.031 Uiso 1 1 calc R . . . .
H11B H 0.399218 0.423785 0.099817 0.031 Uiso 1 1 calc R . . . .
C12 C 0.1709(4) 0.4780(3) 0.0689(2) 0.0258(6) Uani 1 1 d . . . . .
H12A H 0.170501 0.451733 0.010865 0.031 Uiso 1 1 calc R . . . .
H12B H 0.061853 0.468011 0.090320 0.031 Uiso 1 1 calc R . . . .
C13 C 0.2041(4) 0.5876(3) 0.0654(2) 0.0269(7) Uani 1 1 d . . . . .
H13A H 0.117931 0.619297 0.030521 0.032 Uiso 1 1 calc R . . . .
H13B H 0.199614 0.614719 0.123000 0.032 Uiso 1 1 calc R . . . .
C14 C 0.3660(5) 0.6134(3) 0.0299(3) 0.0375(9) Uani 1 1 d . . . . .
H14A H 0.375781 0.581797 -0.024935 0.056 Uiso 1 1 calc GR . . . .
H14B H 0.452683 0.590438 0.068497 0.056 Uiso 1 1 calc GR . . . .
H14C H 0.373906 0.684488 0.023360 0.056 Uiso 1 1 calc GR . . . .

loop_
_atom_site_aniso_label
_atom_site_aniso_U_11
_atom_site_aniso_U_22
_atom_site_aniso_U_33
_atom_site_aniso_U_23
_atom_site_aniso_U_13
_atom_site_aniso_U_12
Au1 0.01493(7) 0.01430(6) 0.02346(7) -0.00103(4) 0.00287(4) 0.00211(4)
Br1 0.01810(15) 0.01651(15) 0.0463(2) -0.00029(13) 0.00496(13) -0.00083(11)
Br2 0.02149(16) 0.02390(16) 0.03281(18) -0.00518(13) 0.00662(13) 0.00680(12)
Br3 0.02853(18) 0.01533(15) 0.0485(2) 0.00333(14) 0.00893(15) -0.00030(13)
N1 0.0207(12) 0.0162(12) 0.0222(12) 0.0015(9) 0.0058(10) 0.0017(9)
N2 0.0317(15) 0.0266(15) 0.0279(14) -0.0053(11) -0.0010(12) 0.0008(12)
N3 0.0143(11) 0.0167(11) 0.0230(12) -0.0007(9) 0.0037(9) 0.0003(9)
N4 0.0171(12) 0.0177(12) 0.0266(13) -0.0005(10) 0.0028(10) 0.0023(9)
N5 0.0134(11) 0.0175(12) 0.0261(13) -0.0004(10) 0.0042(9) 0.0018(9)
C1 0.0259(15) 0.0135(13) 0.0238(14) 0.0031(11) 0.0083(12) 0.0024(11)
C2 0.0250(16) 0.0249(16) 0.0350(18) 0.0009(14) 0.0085(13) 0.0030(13)
C3 0.0345(19) 0.0228(16) 0.048(2) 0.0009(15) 0.0214(16) 0.0041(14)
C4 0.050(2) 0.0195(16) 0.041(2) -0.0035(14) 0.0255(18) 0.0021(15)
C5 0.050(2) 0.0233(17) 0.0274(17) -0.0046(13) 0.0097(15) -0.0032(15)
C6 0.0339(18) 0.0167(14) 0.0259(15) 0.0000(12) 0.0065(13) -0.0013(12)
C7 0.0255(16) 0.0208(15) 0.0314(17) -0.0033(12) 0.0005(13) 0.0019(12)
C8 0.0196(14) 0.0146(13) 0.0213(14) 0.0019(10) 0.0045(11) 0.0013(10)
C9 0.0163(14) 0.0213(14) 0.0244(14) -0.0001(11) 0.0022(11) 0.0006(11)
C10 0.0177(13) 0.0191(14) 0.0233(14) 0.0012(11) 0.0018(11) 0.0015(11)
C11 0.0251(15) 0.0283(16) 0.0240(15) -0.0035(13) 0.0032(12) 0.0055(13)
C12 0.0195(15) 0.0333(18) 0.0247(15) -0.0020(13) 0.0014(12) 0.0001(13)
C13 0.0232(16) 0.0302(17) 0.0271(16) 0.0004(13) 0.0005(12) 0.0047(13)
C14 0.0291(19) 0.039(2) 0.045(2) 0.0049(17) 0.0059(16) -0.0029(15)

loop_
_atom_type_symbol
_atom_type_description
_atom_type_scat_dispersion_real
_atom_type_scat_dispersion_imag
_atom_type_scat_source
C C 0.0150 0.0070 'International Tables Vol C Tables 4.2.6.8 and 6.1.1.4'
H H 0.0000 0.0000 'International Tables Vol C Tables 4.2.6.8 and 6.1.1.4'
Au Au -4.8270 6.1600 'International Tables Vol C Tables 4.2.6.8 and 6.1.1.4'
Br Br -0.9500 1.0410 'International Tables Vol C Tables 4.2.6.8 and 6.1.1.4'
N N 0.0250 0.0140 'International Tables Vol C Tables 4.2.6.8 and 6.1.1.4'

loop_
_geom_angle_atom_site_label_1
_geom_angle_atom_site_label_2
_geom_angle_atom_site_label_3
_geom_angle
_geom_angle_site_symmetry_1
_geom_angle_site_symmetry_3
_geom_angle_publ_flag
Br2 Au1 Br1 91.595(13) . . ?
Br2 Au1 Br3 90.280(13) . . ?
Br3 Au1 Br1 176.477(14) . . ?
N5 Au1 Br1 89.34(7) . . ?
N5 Au1 Br2 175.94(7) . . ?
N5 Au1 Br3 88.58(7) . . ?
C8 N1 C1 115.3(3) . . ?
C7 N2 C6 116.8(3) . . ?
N4 N3 C8 122.1(3) . . ?
N4 N3 C9 112.8(2) . . ?
C9 N3 C8 125.1(3) . . ?
N5 N4 N3 103.8(2) . . ?
N4 N5 Au1 123.4(2) . . ?
N4 N5 C10 112.5(2) . . ?
C10 N5 Au1 124.0(2) . . ?
N1 C1 C2 118.7(3) . . ?
N1 C1 C6 120.8(3) . . ?
C6 C1 C2 120.5(3) . . ?
C1 C2 H2 120.6 . . ?
C3 C2 C1 118.7(4) . . ?
C3 C2 H2 120.6 . . ?
C2 C3 H3 119.5 . . ?
C2 C3 C4 120.9(4) . . ?
C4 C3 H3 119.5 . . ?
C3 C4 H4 119.5 . . ?
C5 C4 C3 121.1(3) . . ?
C5 C4 H4 119.5 . . ?
C4 C5 H5 120.1 . . ?
C4 C5 C6 119.8(4) . . ?
C6 C5 H5 120.1 . . ?
N2 C6 C1 121.4(3) . . ?
N2 C6 C5 119.7(3) . . ?
C1 C6 C5 118.9(3) . . ?
N2 C7 H7 119.9 . . ?
N2 C7 C8 120.3(3) . . ?
C8 C7 H7 119.9 . . ?
N1 C8 N3 113.2(3) . . ?
N1 C8 C7 125.4(3) . . ?
C7 C8 N3 121.4(3) . . ?
N3 C9 H9 127.4 . . ?
N3 C9 C10 105.2(3) . . ?
C10 C9 H9 127.4 . . ?
N5 C10 C9 105.7(3) . . ?
N5 C10 C11 123.6(3) . . ?
C9 C10 C11 130.7(3) . . ?
C10 C11 H11A 109.0 . . ?
C10 C11 H11B 109.0 . . ?
C10 C11 C12 113.1(3) . . ?
H11A C11 H11B 107.8 . . ?
C12 C11 H11A 109.0 . . ?
C12 C11 H11B 109.0 . . ?
C11 C12 H12A 108.5 . . ?
C11 C12 H12B 108.5 . . ?
H12A C12 H12B 107.5 . . ?
C13 C12 C11 115.2(3) . . ?
C13 C12 H12A 108.5 . . ?
C13 C12 H12B 108.5 . . ?
C12 C13 H13A 108.8 . . ?
C12 C13 H13B 108.8 . . ?
H13A C13 H13B 107.7 . . ?
C14 C13 C12 113.9(3) . . ?
C14 C13 H13A 108.8 . . ?
C14 C13 H13B 108.8 . . ?
C13 C14 H14A 109.5 . . ?
C13 C14 H14B 109.5 . . ?
C13 C14 H14C 109.5 . . ?
H14A C14 H14B 109.5 . . ?
H14A C14 H14C 109.5 . . ?
H14B C14 H14C 109.5 . . ?

loop_
_geom_bond_atom_site_label_1
_geom_bond_atom_site_label_2
_geom_bond_distance
_geom_bond_site_symmetry_2
_geom_bond_publ_flag
Au1 Br1 2.4243(4) . ?
Au1 Br2 2.3862(3) . ?
Au1 Br3 2.4163(4) . ?
Au1 N5 2.040(2) . ?
N1 C1 1.369(4) . ?
N1 C8 1.301(4) . ?
N2 C6 1.372(5) . ?
N2 C7 1.319(4) . ?
N3 N4 1.338(3) . ?
N3 C8 1.430(4) . ?
N3 C9 1.353(4) . ?
N4 N5 1.319(4) . ?
N5 C10 1.363(4) . ?
C1 C2 1.414(5) . ?
C1 C6 1.412(5) . ?
C2 H2 0.9500 . ?
C2 C3 1.375(5) . ?
C3 H3 0.9500 . ?
C3 C4 1.403(6) . ?
C4 H4 0.9500 . ?
C4 C5 1.363(6) . ?
C5 H5 0.9500 . ?
C5 C6 1.415(5) . ?
C7 H7 0.9500 . ?
C7 C8 1.406(4) . ?
C9 H9 0.9500 . ?
C9 C10 1.368(4) . ?
C10 C11 1.486(4) . ?
C11 H11A 0.9900 . ?
C11 H11B 0.9900 . ?
C11 C12 1.535(5) . ?
C12 H12A 0.9900 . ?
C12 H12B 0.9900 . ?
C12 C13 1.524(5) . ?
C13 H13A 0.9900 . ?
C13 H13B 0.9900 . ?
C13 C14 1.520(5) . ?
C14 H14A 0.9800 . ?
C14 H14B 0.9800 . ?
C14 H14C 0.9800 . ?

loop_
_geom_torsion_atom_site_label_1
_geom_torsion_atom_site_label_2
_geom_torsion_atom_site_label_3
_geom_torsion_atom_site_label_4
_geom_torsion
_geom_torsion_site_symmetry_1
_geom_torsion_site_symmetry_2
_geom_torsion_site_symmetry_3
_geom_torsion_site_symmetry_4
_geom_torsion_publ_flag
Au1 N5 C10 C9 177.8(2) . . . . ?
Au1 N5 C10 C11 -2.8(4) . . . . ?
N1 C1 C2 C3 179.8(3) . . . . ?
N1 C1 C6 N2 0.7(5) . . . . ?
N1 C1 C6 C5 -179.2(3) . . . . ?
N2 C7 C8 N1 0.6(5) . . . . ?
N2 C7 C8 N3 178.9(3) . . . . ?
N3 N4 N5 Au1 -178.04(18) . . . . ?
N3 N4 N5 C10 -0.2(3) . . . . ?
N3 C9 C10 N5 0.2(3) . . . . ?
N3 C9 C10 C11 -179.1(3) . . . . ?
N4 N3 C8 N1 -172.8(3) . . . . ?
N4 N3 C8 C7 8.7(4) . . . . ?
N4 N3 C9 C10 -0.3(3) . . . . ?
N4 N5 C10 C9 0.0(3) . . . . ?
N4 N5 C10 C11 179.4(3) . . . . ?
N5 C10 C11 C12 -150.7(3) . . . . ?
C1 N1 C8 N3 -177.4(2) . . . . ?
C1 N1 C8 C7 1.0(4) . . . . ?
C1 C2 C3 C4 -0.6(5) . . . . ?
C2 C1 C6 N2 -179.5(3) . . . . ?
C2 C1 C6 C5 0.7(5) . . . . ?
C2 C3 C4 C5 0.6(6) . . . . ?
C3 C4 C5 C6 0.0(6) . . . . ?
C4 C5 C6 N2 179.5(3) . . . . ?
C4 C5 C6 C1 -0.7(5) . . . . ?
C6 N2 C7 C8 -1.5(5) . . . . ?
C6 C1 C2 C3 -0.1(5) . . . . ?
C7 N2 C6 C1 0.9(5) . . . . ?
C7 N2 C6 C5 -179.2(3) . . . . ?
C8 N1 C1 C2 178.5(3) . . . . ?
C8 N1 C1 C6 -1.6(4) . . . . ?
C8 N3 N4 N5 -178.4(2) . . . . ?
C8 N3 C9 C10 178.4(3) . . . . ?
C9 N3 N4 N5 0.3(3) . . . . ?
C9 N3 C8 N1 8.6(4) . . . . ?
C9 N3 C8 C7 -169.9(3) . . . . ?
C9 C10 C11 C12 28.5(5) . . . . ?
C10 C11 C12 C13 58.5(4) . . . . ?
C11 C12 C13 C14 60.7(4) . . . . ?
